data_4071278
loop_
_publ_author_name
'Hor\'a\<cek, Michal'
'Pinkas, Ji\<r\'i'
'Gyepes, R\'obert'
'Kubi\<sta, Ji\<r\'i'
'Mach, Karel'

_publ_section_title
;
 Reactivity of SiMe2H Substituents in Permethylated Titanocene Complexes:
 Dehydrocoupling and Ethene Hydrosilylation
;
_journal_issue 11
_journal_name_full Organometallics
_journal_page_first 2635
_journal_paper_doi 10.1021/om8000789
_journal_volume 27
_journal_year 2008
_chemical_formula_sum 'C22 H38 Cl2 Si2 Ti'
_chemical_formula_weight 477.50
_chemical_name_systematic
; 
 ? 
;
_space_group_IT_number 15
_symmetry_cell_setting monoclinic
_symmetry_space_group_name_Hall '-C 2yc'
_symmetry_space_group_name_H-M 'C 1 2/c 1'
_atom_sites_solution_hydrogens geom
_atom_sites_solution_primary direct
_atom_sites_solution_secondary difmap
_audit_creation_method SHELXL-97
_cell_angle_alpha 90.00
_cell_angle_beta 96.183(2)
_cell_angle_gamma 90.00
_cell_formula_units_Z 4
_cell_length_a 18.3852(11)
_cell_length_b 8.1284(3)
_cell_length_c 16.4522(10)
_cell_measurement_reflns_used 2129
_cell_measurement_temperature 150(2)
_cell_measurement_theta_max 27.48
_cell_measurement_theta_min 1.00
_cell_volume 2444.4(2)
_computing_cell_refinement 'HKL Scalepack (Otwinowski & Minor, 1997)'
_computing_data_collection 'Collect (Nonius BV, 1997-2000)'
_computing_data_reduction 'HKL Denzo and Scalepack (Otwinowski & Minor, 1997)'
_computing_molecular_graphics 'PLATON (Spek, 2001)'
_computing_structure_refinement 'SHELXL-97 (Sheldrick, 1997)'
_computing_structure_solution 'SIR97 (Altomare et al., 1994)'
_diffrn_ambient_temperature 150(2)
_diffrn_detector_area_resol_mean 9.091
_diffrn_measured_fraction_theta_full 0.996
_diffrn_measured_fraction_theta_max 0.996
_diffrn_measurement_device_type KappaCCD
_diffrn_measurement_method '\w and \p scans to fill the Ewald sphere'
_diffrn_radiation_monochromator 'horizontally mounted graphite crystal'
_diffrn_radiation_source 'fine-focus sealed tube'
_diffrn_radiation_type MoK\a
_diffrn_radiation_wavelength 0.71073
_diffrn_reflns_av_R_equivalents 0.0000
_diffrn_reflns_av_sigmaI/netI 0.0441
_diffrn_reflns_limit_h_max 23
_diffrn_reflns_limit_h_min -23
_diffrn_reflns_limit_k_max 10
_diffrn_reflns_limit_k_min -7
_diffrn_reflns_limit_l_max 21
_diffrn_reflns_limit_l_min -21
_diffrn_reflns_number 7346
_diffrn_reflns_theta_full 27.51
_diffrn_reflns_theta_max 27.51
_diffrn_reflns_theta_min 3.16
_exptl_absorpt_coefficient_mu 0.673
_exptl_absorpt_correction_type none
_exptl_crystal_colour red
_exptl_crystal_density_diffrn 1.298
_exptl_crystal_density_method 'not measured'
_exptl_crystal_description bar
_exptl_crystal_F_000 1016
_exptl_crystal_size_max 0.63
_exptl_crystal_size_mid 0.23
_exptl_crystal_size_min 0.13
_refine_diff_density_max 0.344
_refine_diff_density_min -0.301
_refine_diff_density_rms 0.065
_refine_ls_extinction_method none
_refine_ls_goodness_of_fit_ref 1.038
_refine_ls_hydrogen_treatment mixed
_refine_ls_matrix_type full
_refine_ls_number_parameters 133
_refine_ls_number_reflns 2788
_refine_ls_number_restraints 0
_refine_ls_restrained_S_all 1.038
_refine_ls_R_factor_all 0.0527
_refine_ls_R_factor_gt 0.0360
_refine_ls_shift/su_max 0.001
_refine_ls_shift/su_mean 0.000
_refine_ls_structure_factor_coef Fsqd
_refine_ls_weighting_details 'calc w=1/[\s^2^(Fo^2^)+(0.0275P)^2^+3.4869P] where P=(Fo^2^+2Fc^2^)/3'
_refine_ls_weighting_scheme calc
_refine_ls_wR_factor_gt 0.0745
_refine_ls_wR_factor_ref 0.0822
_reflns_number_gt 2266
_reflns_number_total 2788
_reflns_threshold_expression >2sigma(I)
_cod_data_source_file om8000789-file002.cif
_cod_data_source_block compound_3
_cod_original_sg_symbol_H-M C2/c
_cod_database_code 4071278

loop_
_symmetry_equiv_pos_as_xyz
'x, y, z'
'-x, y, -z+1/2'
'x+1/2, y+1/2, z'
'-x+1/2, y+1/2, -z+1/2'
'-x, -y, -z'
'x, -y, z-1/2'
'-x+1/2, -y+1/2, -z'
'x+1/2, -y+1/2, z-1/2'

loop_
_atom_site_label
_atom_site_type_symbol
_atom_site_fract_x
_atom_site_fract_y
_atom_site_fract_z
_atom_site_U_iso_or_equiv
_atom_site_adp_type
_atom_site_occupancy
_atom_site_symmetry_multiplicity
_atom_site_calc_flag
_atom_site_refinement_flags
Ti Ti 0.0000 0.32142(5) 0.2500 0.01385(12) Uani 1 2 d S
Cl Cl 0.08673(3) 0.11641(5) 0.22647(3) 0.02165(13) Uani 1 1 d .
Si Si 0.19705(3) 0.36458(7) 0.35309(4) 0.02457(15) Uani 1 1 d .
C5 C 0.05516(11) 0.5388(2) 0.33869(11) 0.0172(4) Uani 1 1 d .
C2 C 0.04826(11) 0.2779(2) 0.39056(11) 0.0179(4) Uani 1 1 d .
C6 C 0.06653(12) 0.1080(2) 0.42259(13) 0.0233(4) Uani 1 1 d .
H6A H 0.0790 0.1126 0.4807 0.035 Uiso 1 1 calc R
H6B H 0.1073 0.0656 0.3973 0.035 Uiso 1 1 calc R
H6C H 0.0250 0.0372 0.4102 0.035 Uiso 1 1 calc R
C9 C 0.08769(11) 0.7017(2) 0.32010(12) 0.0227(4) Uani 1 1 d .
H9A H 0.1061 0.7548 0.3703 0.034 Uiso 1 1 calc R
H9B H 0.0508 0.7696 0.2912 0.034 Uiso 1 1 calc R
H9C H 0.1270 0.6852 0.2870 0.034 Uiso 1 1 calc R
C3 C -0.01919(11) 0.3571(2) 0.39668(11) 0.0184(4) Uani 1 1 d .
C1 C 0.09541(11) 0.3905(2) 0.35472(11) 0.0177(4) Uani 1 1 d .
C4 C -0.01611(11) 0.5167(2) 0.36273(11) 0.0180(4) Uani 1 1 d .
C7 C -0.08070(12) 0.2962(3) 0.44154(12) 0.0259(5) Uani 1 1 d .
H7A H -0.0780 0.3476 0.4943 0.039 Uiso 1 1 calc R
H7B H -0.0769 0.1791 0.4481 0.039 Uiso 1 1 calc R
H7C H -0.1266 0.3230 0.4109 0.039 Uiso 1 1 calc R
C11 C 0.23209(12) 0.4110(3) 0.25387(15) 0.0332(5) Uani 1 1 d .
H11A H 0.2097 0.3380 0.2126 0.050 Uiso 1 1 calc R
H11B H 0.2842 0.3963 0.2591 0.050 Uiso 1 1 calc R
H11C H 0.2205 0.5227 0.2386 0.050 Uiso 1 1 calc R
C8 C -0.07174(12) 0.6482(2) 0.37430(13) 0.0252(5) Uani 1 1 d .
H8A H -0.1189 0.6134 0.3496 0.038 Uiso 1 1 calc R
H8B H -0.0580 0.7483 0.3490 0.038 Uiso 1 1 calc R
H8C H -0.0737 0.6666 0.4317 0.038 Uiso 1 1 calc R
C10 C 0.24302(13) 0.5022(3) 0.43445(16) 0.0443(6) Uani 1 1 d .
H10A H 0.2951 0.4889 0.4369 0.066 Uiso 1 1 calc R
H10B H 0.2271 0.4735 0.4863 0.066 Uiso 1 1 calc R
H10C H 0.2304 0.6146 0.4218 0.066 Uiso 1 1 calc R
H1 H 0.2157(12) 0.206(3) 0.3787(13) 0.033(6) Uiso 1 1 d .

loop_
_atom_site_aniso_label
_atom_site_aniso_U_11
_atom_site_aniso_U_22
_atom_site_aniso_U_33
_atom_site_aniso_U_23
_atom_site_aniso_U_13
_atom_site_aniso_U_12
Ti 0.0166(3) 0.0108(2) 0.0144(2) 0.000 0.00285(18) 0.000
Cl 0.0250(3) 0.0180(2) 0.0222(3) -0.00045(18) 0.00364(19) 0.00694(18)
Si 0.0183(3) 0.0265(3) 0.0285(3) 0.0016(2) 0.0007(2) 0.0001(2)
C5 0.0235(10) 0.0154(8) 0.0127(9) -0.0016(7) 0.0015(7) -0.0025(8)
C2 0.0249(11) 0.0165(9) 0.0120(9) -0.0003(7) 0.0007(8) -0.0027(8)
C6 0.0314(12) 0.0177(9) 0.0207(10) 0.0032(8) 0.0025(9) 0.0012(8)
C9 0.0283(12) 0.0160(9) 0.0237(10) -0.0003(8) 0.0023(9) -0.0044(8)
C3 0.0228(10) 0.0190(9) 0.0135(9) -0.0016(7) 0.0023(8) -0.0041(8)
C1 0.0209(10) 0.0169(9) 0.0151(9) -0.0016(7) 0.0006(8) -0.0008(8)
C4 0.0213(10) 0.0170(9) 0.0154(10) -0.0032(7) 0.0010(8) 0.0003(8)
C7 0.0290(12) 0.0302(11) 0.0201(11) -0.0004(9) 0.0092(9) -0.0029(9)
C11 0.0224(12) 0.0385(12) 0.0399(14) -0.0002(11) 0.0091(10) -0.0018(10)
C8 0.0311(12) 0.0240(10) 0.0211(11) -0.0030(8) 0.0054(9) 0.0072(9)
C10 0.0288(14) 0.0559(16) 0.0455(16) -0.0062(13) -0.0082(11) -0.0068(12)

loop_
_atom_type_symbol
_atom_type_description
_atom_type_scat_dispersion_real
_atom_type_scat_dispersion_imag
_atom_type_scat_source
C C 0.0033 0.0016 'International Tables Vol C Tables 4.2.6.8 and 6.1.1.4'
H H 0.0000 0.0000 'International Tables Vol C Tables 4.2.6.8 and 6.1.1.4'
Ti Ti 0.2776 0.4457 'International Tables Vol C Tables 4.2.6.8 and 6.1.1.4'
Cl Cl 0.1484 0.1585 'International Tables Vol C Tables 4.2.6.8 and 6.1.1.4'
Si Si 0.0817 0.0704 'International Tables Vol C Tables 4.2.6.8 and 6.1.1.4'

loop_
_geom_angle_atom_site_label_1
_geom_angle_atom_site_label_2
_geom_angle_atom_site_label_3
_geom_angle
_geom_angle_site_symmetry_1
_geom_angle_site_symmetry_3
Cl Ti Cl 90.49(3) 2 .
Cl Ti C1 80.11(5) 2 2
Cl Ti C1 120.18(5) . 2
Cl Ti C1 120.18(5) 2 .
Cl Ti C1 80.11(5) . .
C1 Ti C1 152.82(9) 2 .
Cl Ti C2 85.68(5) 2 .
Cl Ti C2 82.47(5) . .
C1 Ti C2 153.05(7) 2 .
C1 Ti C2 34.67(6) . .
Cl Ti C2 82.47(5) 2 2
Cl Ti C2 85.68(5) . 2
C1 Ti C2 34.67(6) 2 2
C1 Ti C2 153.04(7) . 2
C2 Ti C2 163.14(9) . 2
Cl Ti C5 111.32(5) 2 2
Cl Ti C5 130.96(5) . 2
C1 Ti C5 34.27(6) 2 2
C1 Ti C5 119.09(6) . 2
C2 Ti C5 139.93(6) . 2
C2 Ti C5 56.42(6) 2 2
Cl Ti C5 130.97(5) 2 .
Cl Ti C5 111.32(5) . .
C1 Ti C5 119.09(6) 2 .
C1 Ti C5 34.27(6) . .
C2 Ti C5 56.42(6) . .
C2 Ti C5 139.93(6) 2 .
C5 Ti C5 87.28(9) 2 .
Cl Ti C4 135.15(5) 2 2
Cl Ti C4 101.03(5) . 2
C1 Ti C4 56.53(6) 2 2
C1 Ti C4 104.53(6) . 2
C2 Ti C4 138.47(6) . 2
C2 Ti C4 55.86(6) 2 2
C5 Ti C4 33.51(6) 2 2
C5 Ti C4 84.74(6) . 2
Cl Ti C4 101.04(5) 2 .
Cl Ti C4 135.15(5) . .
C1 Ti C4 104.53(6) 2 .
C1 Ti C4 56.54(6) . .
C2 Ti C4 55.86(6) . .
C2 Ti C4 138.47(6) 2 .
C5 Ti C4 84.74(6) 2 .
C5 Ti C4 33.51(6) . .
C4 Ti C4 100.51(9) 2 .
Cl Ti C3 75.86(4) 2 .
Cl Ti C3 114.10(5) . .
C1 Ti C3 120.08(7) 2 .
C1 Ti C3 56.23(6) . .
C2 Ti C3 33.37(6) . .
C2 Ti C3 150.38(6) 2 .
C5 Ti C3 113.66(6) 2 .
C5 Ti C3 55.27(6) . .
C4 Ti C3 133.57(6) 2 .
C4 Ti C3 33.07(6) . .
Cl Ti C3 114.09(5) 2 2
Cl Ti C3 75.85(4) . 2
C1 Ti C3 56.23(6) 2 2
C1 Ti C3 120.07(7) . 2
C2 Ti C3 150.38(6) . 2
C2 Ti C3 33.36(6) 2 2
C5 Ti C3 55.27(6) 2 2
C5 Ti C3 113.66(6) . 2
C4 Ti C3 33.07(6) 2 2
C4 Ti C3 133.57(6) . 2
C3 Ti C3 166.63(9) . 2
C11 Si C10 109.51(12) . .
C11 Si C1 115.37(9) . .
C10 Si C1 107.15(10) . .
C11 Si H1 110.9(9) . .
C10 Si H1 105.1(9) . .
C1 Si H1 108.2(9) . .
C4 C5 C1 108.56(16) . .
C4 C5 C9 124.68(17) . .
C1 C5 C9 125.10(17) . .
C4 C5 Ti 74.86(10) . .
C1 C5 Ti 70.87(10) . .
C9 C5 Ti 131.84(13) . .
C3 C2 C1 108.29(16) . .
C3 C2 C6 124.02(18) . .
C1 C2 C6 127.56(18) . .
C3 C2 Ti 76.47(11) . .
C1 C2 Ti 71.81(10) . .
C6 C2 Ti 121.06(12) . .
C2 C6 H6A 109.5 . .
C2 C6 H6B 109.5 . .
H6A C6 H6B 109.5 . .
C2 C6 H6C 109.5 . .
H6A C6 H6C 109.5 . .
H6B C6 H6C 109.5 . .
C5 C9 H9A 109.5 . .
C5 C9 H9B 109.5 . .
H9A C9 H9B 109.5 . .
C5 C9 H9C 109.5 . .
H9A C9 H9C 109.5 . .
H9B C9 H9C 109.5 . .
C2 C3 C4 108.50(17) . .
C2 C3 C7 126.87(17) . .
C4 C3 C7 124.12(18) . .
C2 C3 Ti 70.16(10) . .
C4 C3 Ti 73.08(11) . .
C7 C3 Ti 129.12(13) . .
C5 C1 C2 106.97(17) . .
C5 C1 Si 126.06(14) . .
C2 C1 Si 125.48(14) . .
C5 C1 Ti 74.86(11) . .
C2 C1 Ti 73.53(11) . .
Si C1 Ti 128.01(9) . .
C3 C4 C5 107.62(16) . .
C3 C4 C8 122.94(18) . .
C5 C4 C8 127.27(17) . .
C3 C4 Ti 73.85(11) . .
C5 C4 Ti 71.63(10) . .
C8 C4 Ti 133.28(13) . .
C3 C7 H7A 109.5 . .
C3 C7 H7B 109.5 . .
H7A C7 H7B 109.5 . .
C3 C7 H7C 109.5 . .
H7A C7 H7C 109.5 . .
H7B C7 H7C 109.5 . .
Si C11 H11A 109.5 . .
Si C11 H11B 109.5 . .
H11A C11 H11B 109.5 . .
Si C11 H11C 109.5 . .
H11A C11 H11C 109.5 . .
H11B C11 H11C 109.5 . .
C4 C8 H8A 109.5 . .
C4 C8 H8B 109.5 . .
H8A C8 H8B 109.5 . .
C4 C8 H8C 109.5 . .
H8A C8 H8C 109.5 . .
H8B C8 H8C 109.5 . .
Si C10 H10A 109.5 . .
Si C10 H10B 109.5 . .
H10A C10 H10B 109.5 . .
Si C10 H10C 109.5 . .
H10A C10 H10C 109.5 . .
H10B C10 H10C 109.5 . .

loop_
_geom_bond_atom_site_label_1
_geom_bond_atom_site_label_2
_geom_bond_distance
_geom_bond_site_symmetry_2
Ti Cl 2.3668(5) 2
Ti Cl 2.3668(5) .
Ti C1 2.3895(19) 2
Ti C1 2.3896(19) .
Ti C2 2.4121(18) .
Ti C2 2.4121(18) 2
Ti C5 2.4414(18) 2
Ti C5 2.4414(18) .
Ti C4 2.4832(18) 2
Ti C4 2.4832(18) .
Ti C3 2.4931(19) .
Ti C3 2.4932(19) 2
Si C11 1.857(2) .
Si C10 1.874(2) .
Si C1 1.883(2) .
Si H1 1.39(2) .
C5 C4 1.420(3) .
C5 C1 1.424(3) .
C5 C9 1.498(3) .
C2 C3 1.410(3) .
C2 C1 1.431(3) .
C2 C6 1.504(2) .
C6 H6A 0.9600 .
C6 H6B 0.9600 .
C6 H6C 0.9600 .
C9 H9A 0.9600 .
C9 H9B 0.9600 .
C9 H9C 0.9600 .
C3 C4 1.416(3) .
C3 C7 1.499(3) .
C4 C8 1.505(3) .
C7 H7A 0.9600 .
C7 H7B 0.9600 .
C7 H7C 0.9600 .
C11 H11A 0.9600 .
C11 H11B 0.9600 .
C11 H11C 0.9600 .
C8 H8A 0.9600 .
C8 H8B 0.9600 .
C8 H8C 0.9600 .
C10 H10A 0.9600 .
C10 H10B 0.9600 .
C10 H10C 0.9600 .
